data_7036066
loop_
_publ_author_name
'Misra, Rajneesh'
'Jadhav, Thaksen'
'Dhokale, Bhausaheb'
'Mobin, Shaikh M.'

_publ_section_title
;
 Colorimetric and fluorimetric detection of fluoride and cyanide ions
 using tri and tetra coordinated boron containing chromophores.
;
_journal_issue 36
_journal_name_full 'Dalton transactions (Cambridge, England : 2003)'
_journal_page_first 16052
_journal_page_last 16060
_journal_paper_doi 10.1039/c5dt02356d
_journal_volume 44
_journal_year 2015
_chemical_formula_sum 'C38 H48 B2 Cl2 N2'
_chemical_formula_weight 625.30
_chemical_name_systematic
;
 ?
;
_space_group_IT_number 14
_symmetry_cell_setting monoclinic
_symmetry_space_group_name_Hall '-P 2yn'
_symmetry_space_group_name_H-M 'P 1 21/n 1'
_atom_sites_solution_hydrogens geom
_atom_sites_solution_primary direct
_atom_sites_solution_secondary difmap
_audit_creation_method SHELXL-97
_audit_update_record
;
2013-10-20 deposited with the CCDC.
2015-08-04 downloaded from the CCDC.
;
_cell_angle_alpha 90.00
_cell_angle_beta 90.10(2)
_cell_angle_gamma 90.00
_cell_formula_units_Z 4
_cell_length_a 8.9225(3)
_cell_length_b 9.5404(3)
_cell_length_c 42.2003(11)
_cell_measurement_reflns_used 6497
_cell_measurement_temperature 150(2)
_cell_measurement_theta_max 32.5785
_cell_measurement_theta_min 2.9792
_cell_volume 3592.26(19)
_computing_cell_refinement 'CrysAlis RED, Oxford Diffraction Ltd.,'
_computing_data_collection 'CrysAlis CCD, Oxford Diffraction Ltd.,'
_computing_data_reduction 'CrysAlis RED, Oxford Diffraction Ltd.,'
_computing_molecular_graphics Ortep3
_computing_publication_material Shelx97
_computing_structure_refinement 'SHELXL-97 (Sheldrick, 1997)'
_computing_structure_solution 'SHELXS-97 (Sheldrick, 1997)'
_diffrn_ambient_temperature 150(2)
_diffrn_detector_area_resol_mean 15.9948
_diffrn_measured_fraction_theta_full 0.998
_diffrn_measured_fraction_theta_max 0.998
_diffrn_measurement_device_type 'OXFORD DIFFRACTION SUPER NOVA'
_diffrn_measurement_method \w/q-scan
_diffrn_radiation_monochromator graphite
_diffrn_radiation_source 'Micro-Focus (Mo) X-ray Source'
_diffrn_radiation_type MoK\a
_diffrn_radiation_wavelength 0.71073
_diffrn_reflns_av_R_equivalents 0.0428
_diffrn_reflns_av_sigmaI/netI 0.0365
_diffrn_reflns_limit_h_max 10
_diffrn_reflns_limit_h_min -10
_diffrn_reflns_limit_k_max 11
_diffrn_reflns_limit_k_min -9
_diffrn_reflns_limit_l_max 50
_diffrn_reflns_limit_l_min -48
_diffrn_reflns_number 26185
_diffrn_reflns_theta_full 24.99
_diffrn_reflns_theta_max 24.99
_diffrn_reflns_theta_min 3.13
_exptl_absorpt_coefficient_mu 0.209
_exptl_absorpt_correction_T_max 0.9575
_exptl_absorpt_correction_T_min 0.9343
_exptl_absorpt_correction_type multi-scan
_exptl_absorpt_process_details
;
CrysAlis RED, Oxford Diffraction Ltd.,
Version 1.171.31.7 (release 18-10-2006 CrysAlis171 .NET)
(compiled Oct 18 2006,16:28:17)
Empirical absorption correction using spherical harmonics,
 implemented in SCALE3 ABSPACK scaling algorithm.
;
_exptl_crystal_colour COLORLESS
_exptl_crystal_density_diffrn 1.156
_exptl_crystal_density_method 'not measured'
_exptl_crystal_description BLOCK
_exptl_crystal_F_000 1336
_exptl_crystal_size_max 0.33
_exptl_crystal_size_mid 0.26
_exptl_crystal_size_min 0.21
_refine_diff_density_max 1.249
_refine_diff_density_min -0.859
_refine_diff_density_rms 0.059
_refine_ls_extinction_method none
_refine_ls_goodness_of_fit_ref 1.024
_refine_ls_hydrogen_treatment RIDING
_refine_ls_matrix_type full
_refine_ls_number_parameters 405
_refine_ls_number_reflns 6330
_refine_ls_number_restraints 0
_refine_ls_restrained_S_all 1.024
_refine_ls_R_factor_all 0.0874
_refine_ls_R_factor_gt 0.0670
_refine_ls_shift/su_max 0.000
_refine_ls_shift/su_mean 0.000
_refine_ls_structure_factor_coef Fsqd
_refine_ls_weighting_details 'calc w=1/[\s^2^(Fo^2^)+(0.0857P)^2^+4.8672P] where P=(Fo^2^+2Fc^2^)/3'
_refine_ls_weighting_scheme calc
_refine_ls_wR_factor_gt 0.1763
_refine_ls_wR_factor_ref 0.1946
_reflns_number_gt 4791
_reflns_number_total 6330
_reflns_threshold_expression >2sigma(I)
_cod_data_source_file c5dt02356d2.cif
_cod_data_source_block rm055
_cod_depositor_comments
;
The following automatic conversions were performed:

'_symmetry_cell_setting' value 'Monoclinic' changed to 'monoclinic'
according to
/usr/data/users/saulius/crontab/automatic-downloads/rss-feeds/RSC/lib/dictionaries/cif_core.dic
dictionary named 'cif_core.dic' version 2.4.2 from 2011-04-26.

Automatic conversion script
Id: cif_fix_values 3271 2015-04-21 07:52:19Z andrius 

 Adding full bibliography for 7036066--7036067.cif.
;
_cod_original_cell_volume 3592.25(19)
_cod_original_sg_symbol_H-M 'P 21/n'
_cod_database_code 7036066

loop_
_symmetry_equiv_pos_as_xyz
'x, y, z'
'-x+1/2, y+1/2, -z+1/2'
'-x, -y, -z'
'x-1/2, -y-1/2, z-1/2'

loop_
_atom_site_label
_atom_site_type_symbol
_atom_site_fract_x
_atom_site_fract_y
_atom_site_fract_z
_atom_site_U_iso_or_equiv
_atom_site_adp_type
_atom_site_occupancy
_atom_site_symmetry_multiplicity
_atom_site_calc_flag
_atom_site_refinement_flags
B1 B 0.5498(3) 0.0334(3) 0.33741(7) 0.0271(7) Uani 1 1 d .
B2 B 1.6318(3) 0.4264(3) 0.47983(7) 0.0286(7) Uani 1 1 d .
N1 N 1.4577(2) 0.3951(2) 0.47746(5) 0.0248(5) Uani 1 1 d .
N2 N 1.3503(2) 0.4846(2) 0.48856(5) 0.0250(5) Uani 1 1 d .
C1 C 1.7241(3) 0.2834(3) 0.48190(7) 0.0321(6) Uani 1 1 d .
H1A H 1.7155 0.2345 0.4613 0.038 Uiso 1 1 calc R
H1B H 1.8312 0.3067 0.4850 0.038 Uiso 1 1 calc R
C2 C 1.6769(4) 0.1830(3) 0.50778(8) 0.0413(7) Uani 1 1 d .
H2A H 1.5719 0.1542 0.5039 0.050 Uiso 1 1 calc R
H2B H 1.6789 0.2335 0.5283 0.050 Uiso 1 1 calc R
C3 C 1.7745(4) 0.0494(4) 0.51077(8) 0.0489(8) Uani 1 1 d .
H3A H 1.8790 0.0779 0.5152 0.059 Uiso 1 1 calc R
H3B H 1.7383 -0.0057 0.5291 0.059 Uiso 1 1 calc R
C4 C 1.7741(5) -0.0429(4) 0.48209(10) 0.0612(10) Uani 1 1 d .
H4A H 1.6706 -0.0663 0.4765 0.092 Uiso 1 1 calc R
H4B H 1.8297 -0.1291 0.4866 0.092 Uiso 1 1 calc R
H4C H 1.8218 0.0064 0.4644 0.092 Uiso 1 1 calc R
C5 C 1.6707(3) 0.5298(3) 0.44985(7) 0.0343(7) Uani 1 1 d .
H5A H 1.6367 0.4836 0.4301 0.041 Uiso 1 1 calc R
H5B H 1.6122 0.6173 0.4523 0.041 Uiso 1 1 calc R
C6 C 1.8342(3) 0.5681(3) 0.44602(7) 0.0340(7) Uani 1 1 d .
H6A H 1.8930 0.4809 0.4432 0.041 Uiso 1 1 calc R
H6B H 1.8689 0.6136 0.4658 0.041 Uiso 1 1 calc R
C7 C 1.8669(4) 0.6659(3) 0.41811(7) 0.0399(7) Uani 1 1 d .
H7A H 1.8255 0.6242 0.3985 0.048 Uiso 1 1 calc R
H7B H 1.8158 0.7566 0.4217 0.048 Uiso 1 1 calc R
C8 C 2.0318(4) 0.6914(4) 0.41362(9) 0.0520(9) Uani 1 1 d .
H8A H 2.0717 0.7400 0.4322 0.078 Uiso 1 1 calc R
H8B H 2.0478 0.7492 0.3947 0.078 Uiso 1 1 calc R
H8C H 2.0836 0.6015 0.4110 0.078 Uiso 1 1 calc R
C9 C 1.2216(3) 0.4536(3) 0.47404(6) 0.0270(6) Uani 1 1 d .
H9 H 1.1287 0.4999 0.4775 0.032 Uiso 1 1 calc R
C10 C 1.3947(3) 0.3106(3) 0.45609(6) 0.0279(6) Uani 1 1 d .
H10 H 1.4453 0.2388 0.4447 0.033 Uiso 1 1 calc R
C11 C 1.2443(3) 0.3435(3) 0.45306(6) 0.0276(6) Uani 1 1 d .
C12 C 1.1356(3) 0.2816(3) 0.43265(6) 0.0293(6) Uani 1 1 d .
C13 C 1.0401(3) 0.2376(3) 0.41565(6) 0.0293(6) Uani 1 1 d .
C14 C 0.9213(3) 0.1873(3) 0.39582(6) 0.0273(6) Uani 1 1 d .
C15 C 0.8309(3) 0.2810(3) 0.37931(7) 0.0341(7) Uani 1 1 d .
H15 H 0.8486 0.3789 0.3810 0.041 Uiso 1 1 calc R
C16 C 0.7161(3) 0.2325(3) 0.36056(7) 0.0327(6) Uani 1 1 d .
H16 H 0.6575 0.2981 0.3490 0.039 Uiso 1 1 calc R
C17 C 0.6829(3) 0.0894(3) 0.35792(6) 0.0279(6) Uani 1 1 d .
C18 C 0.7754(3) -0.0030(3) 0.37474(6) 0.0313(6) Uani 1 1 d .
H18 H 0.7562 -0.1008 0.3736 0.038 Uiso 1 1 calc R
C19 C 0.8937(3) 0.0442(3) 0.39295(7) 0.0323(6) Uani 1 1 d .
H19 H 0.9563 -0.0212 0.4035 0.039 Uiso 1 1 calc R
C20 C 0.4869(3) 0.1317(3) 0.31066(6) 0.0283(6) Uani 1 1 d .
C21 C 0.5831(3) 0.1902(3) 0.28744(7) 0.0329(6) Uani 1 1 d .
C22 C 0.5297(4) 0.2900(3) 0.26631(7) 0.0388(7) Uani 1 1 d .
H22 H 0.5964 0.3281 0.2510 0.047 Uiso 1 1 calc R
C23 C 0.3831(4) 0.3356(3) 0.26690(7) 0.0408(7) Uani 1 1 d .
C24 C 0.2868(4) 0.2757(3) 0.28907(7) 0.0371(7) Uani 1 1 d .
H24 H 0.1849 0.3047 0.2896 0.045 Uiso 1 1 calc R
C25 C 0.3352(3) 0.1747(3) 0.31053(7) 0.0314(6) Uani 1 1 d .
C26 C 0.7441(3) 0.1419(4) 0.28351(8) 0.0422(8) Uani 1 1 d .
H26A H 0.7567 0.0982 0.2627 0.063 Uiso 1 1 calc R
H26B H 0.7682 0.0737 0.3001 0.063 Uiso 1 1 calc R
H26C H 0.8114 0.2228 0.2852 0.063 Uiso 1 1 calc R
C27 C 0.3285(5) 0.4480(4) 0.24445(9) 0.0594(10) Uani 1 1 d .
H27A H 0.4128 0.5079 0.2382 0.089 Uiso 1 1 calc R
H27B H 0.2519 0.5049 0.2550 0.089 Uiso 1 1 calc R
H27C H 0.2855 0.4040 0.2256 0.089 Uiso 1 1 calc R
C28 C 0.2233(3) 0.1179(3) 0.33424(8) 0.0396(7) Uani 1 1 d .
H28A H 0.1224 0.1493 0.3285 0.059 Uiso 1 1 calc R
H28B H 0.2483 0.1522 0.3555 0.059 Uiso 1 1 calc R
H28C H 0.2268 0.0152 0.3341 0.059 Uiso 1 1 calc R
C29 C 0.4885(3) -0.1174(3) 0.34536(6) 0.0275(6) Uani 1 1 d .
C30 C 0.4933(3) -0.2259(3) 0.32282(6) 0.0286(6) Uani 1 1 d .
C31 C 0.4525(3) -0.3617(3) 0.33132(7) 0.0346(7) Uani 1 1 d .
H31 H 0.4584 -0.4340 0.3159 0.042 Uiso 1 1 calc R
C32 C 0.4036(3) -0.3950(3) 0.36168(7) 0.0351(7) Uani 1 1 d .
C33 C 0.3972(3) -0.2872(3) 0.38364(7) 0.0337(7) Uani 1 1 d .
H33 H 0.3637 -0.3077 0.4045 0.040 Uiso 1 1 calc R
C34 C 0.4376(3) -0.1508(3) 0.37638(6) 0.0307(6) Uani 1 1 d .
C35 C 0.5517(4) -0.2010(3) 0.28962(7) 0.0404(7) Uani 1 1 d .
H35A H 0.6616 -0.2022 0.2898 0.061 Uiso 1 1 calc R
H35B H 0.5166 -0.1098 0.2820 0.061 Uiso 1 1 calc R
H35C H 0.5149 -0.2750 0.2755 0.061 Uiso 1 1 calc R
C36 C 0.3588(4) -0.5417(3) 0.37023(9) 0.0502(9) Uani 1 1 d .
H36A H 0.4236 -0.5763 0.3872 0.075 Uiso 1 1 calc R
H36B H 0.3694 -0.6023 0.3516 0.075 Uiso 1 1 calc R
H36C H 0.2543 -0.5424 0.3774 0.075 Uiso 1 1 calc R
C37 C 0.4210(4) -0.0409(3) 0.40216(7) 0.0435(8) Uani 1 1 d .
H37A H 0.3167 -0.0383 0.4095 0.065 Uiso 1 1 calc R
H37B H 0.4491 0.0511 0.3937 0.065 Uiso 1 1 calc R
H37C H 0.4865 -0.0646 0.4200 0.065 Uiso 1 1 calc R
C111 C 0.4551(5) 0.1238(5) 0.19073(12) 0.0769(13) Uani 1 1 d .
H11A H 0.3807 0.0829 0.1760 0.092 Uiso 1 1 calc R
H11B H 0.4032 0.1452 0.2109 0.092 Uiso 1 1 calc R
Cl1 Cl 0.52495(16) 0.27837(14) 0.17457(3) 0.0834(4) Uani 1 1 d .
Cl2 Cl 0.59699(18) 0.00099(15) 0.19774(4) 0.1103(5) Uani 1 1 d .

loop_
_atom_site_aniso_label
_atom_site_aniso_U_11
_atom_site_aniso_U_22
_atom_site_aniso_U_33
_atom_site_aniso_U_23
_atom_site_aniso_U_13
_atom_site_aniso_U_12
B1 0.0303(16) 0.0308(17) 0.0202(15) -0.0037(12) 0.0016(12) -0.0012(13)
B2 0.0220(15) 0.0339(17) 0.0300(16) -0.0096(13) -0.0019(12) -0.0023(13)
N1 0.0214(11) 0.0272(12) 0.0257(11) -0.0026(9) -0.0028(9) 0.0014(9)
N2 0.0209(10) 0.0295(12) 0.0248(11) 0.0005(9) -0.0038(9) 0.0013(9)
C1 0.0278(14) 0.0364(16) 0.0321(15) -0.0027(12) -0.0027(11) 0.0017(12)
C2 0.0422(17) 0.0448(18) 0.0369(17) 0.0004(14) 0.0030(13) 0.0064(15)
C3 0.057(2) 0.0432(19) 0.046(2) 0.0078(16) 0.0048(16) 0.0104(16)
C4 0.077(3) 0.045(2) 0.061(2) -0.0033(18) 0.013(2) 0.0054(19)
C5 0.0298(15) 0.0454(18) 0.0277(15) -0.0037(13) -0.0036(11) 0.0030(13)
C6 0.0330(15) 0.0355(16) 0.0337(16) 0.0008(13) -0.0026(12) 0.0008(12)
C7 0.0558(19) 0.0320(16) 0.0319(16) 0.0043(13) 0.0031(14) 0.0003(14)
C8 0.049(2) 0.047(2) 0.060(2) 0.0128(17) 0.0084(17) 0.0042(16)
C9 0.0217(13) 0.0343(15) 0.0251(14) 0.0016(12) -0.0043(10) -0.0008(11)
C10 0.0286(14) 0.0300(14) 0.0252(14) -0.0052(11) -0.0033(11) -0.0001(11)
C11 0.0266(13) 0.0330(15) 0.0233(13) 0.0029(11) -0.0059(11) -0.0023(11)
C12 0.0295(14) 0.0338(16) 0.0247(14) -0.0018(12) -0.0048(11) -0.0005(12)
C13 0.0283(14) 0.0323(15) 0.0274(14) -0.0025(12) -0.0022(12) 0.0009(12)
C14 0.0265(13) 0.0323(15) 0.0231(13) -0.0039(11) -0.0032(10) -0.0036(11)
C15 0.0379(16) 0.0263(15) 0.0381(16) -0.0010(12) -0.0120(13) -0.0060(12)
C16 0.0351(15) 0.0304(15) 0.0328(15) 0.0024(12) -0.0118(12) -0.0015(12)
C17 0.0321(14) 0.0296(15) 0.0219(13) 0.0015(11) -0.0033(11) -0.0032(12)
C18 0.0370(15) 0.0275(14) 0.0294(15) 0.0005(12) -0.0064(12) -0.0055(12)
C19 0.0354(15) 0.0315(15) 0.0300(15) 0.0016(12) -0.0079(12) 0.0006(12)
C20 0.0338(15) 0.0280(14) 0.0233(14) -0.0033(11) -0.0060(11) -0.0074(11)
C21 0.0368(15) 0.0371(16) 0.0249(14) 0.0008(12) -0.0062(11) -0.0065(13)
C22 0.0509(19) 0.0412(18) 0.0244(15) 0.0045(13) -0.0046(13) -0.0057(15)
C23 0.057(2) 0.0348(17) 0.0304(16) -0.0006(13) -0.0142(14) -0.0008(15)
C24 0.0418(17) 0.0335(16) 0.0361(16) -0.0096(13) -0.0131(13) 0.0040(13)
C25 0.0347(15) 0.0325(15) 0.0271(14) -0.0071(12) -0.0068(11) -0.0031(12)
C26 0.0388(17) 0.053(2) 0.0350(17) 0.0076(15) 0.0026(13) -0.0057(15)
C27 0.082(3) 0.050(2) 0.046(2) 0.0096(17) -0.0154(19) 0.009(2)
C28 0.0355(16) 0.0407(18) 0.0428(18) -0.0044(14) -0.0001(13) -0.0029(13)
C29 0.0284(14) 0.0333(15) 0.0207(13) -0.0010(11) -0.0044(10) -0.0041(11)
C30 0.0278(14) 0.0354(16) 0.0227(13) -0.0032(11) -0.0023(11) -0.0046(12)
C31 0.0392(16) 0.0316(16) 0.0331(16) -0.0072(12) -0.0026(12) -0.0050(13)
C32 0.0367(16) 0.0312(16) 0.0375(17) 0.0000(13) -0.0013(13) -0.0086(13)
C33 0.0367(16) 0.0391(17) 0.0254(14) 0.0019(12) 0.0000(12) -0.0076(13)
C34 0.0324(14) 0.0357(16) 0.0240(14) -0.0040(12) -0.0008(11) -0.0075(12)
C35 0.0531(19) 0.0411(18) 0.0270(15) -0.0082(13) 0.0051(13) -0.0067(15)
C36 0.067(2) 0.0356(18) 0.047(2) 0.0015(15) 0.0043(17) -0.0100(16)
C37 0.061(2) 0.0438(19) 0.0256(15) -0.0055(14) 0.0067(14) -0.0125(16)
C111 0.063(3) 0.082(3) 0.086(3) 0.000(3) -0.003(2) -0.012(2)
Cl1 0.1097(10) 0.0781(8) 0.0624(7) 0.0147(6) 0.0014(6) 0.0072(7)
Cl2 0.1104(11) 0.0669(8) 0.1536(15) -0.0019(9) 0.0019(10) 0.0152(8)

loop_
_atom_type_symbol
_atom_type_description
_atom_type_scat_dispersion_real
_atom_type_scat_dispersion_imag
_atom_type_scat_source
C C 0.0033 0.0016 'International Tables Vol C Tables 4.2.6.8 and 6.1.1.4'
H H 0.0000 0.0000 'International Tables Vol C Tables 4.2.6.8 and 6.1.1.4'
N N 0.0061 0.0033 'International Tables Vol C Tables 4.2.6.8 and 6.1.1.4'
B B 0.0013 0.0007 'International Tables Vol C Tables 4.2.6.8 and 6.1.1.4'
Cl Cl 0.1484 0.1585 'International Tables Vol C Tables 4.2.6.8 and 6.1.1.4'

loop_
_geom_angle_atom_site_label_1
_geom_angle_atom_site_label_2
_geom_angle_atom_site_label_3
_geom_angle
_geom_angle_site_symmetry_1
_geom_angle_site_symmetry_3
C17 B1 C20 117.8(2) . .
C17 B1 C29 117.2(2) . .
C20 B1 C29 125.0(2) . .
N1 B2 N2 104.8(2) . 3_866
N1 B2 C1 110.4(2) . .
N2 B2 C1 110.9(2) 3_866 .
N1 B2 C5 105.6(2) . .
N2 B2 C5 107.7(2) 3_866 .
C1 B2 C5 116.6(2) . .
C10 N1 N2 108.2(2) . .
C10 N1 B2 124.8(2) . .
N2 N1 B2 123.2(2) . .
C9 N2 N1 107.9(2) . .
C9 N2 B2 126.3(2) . 3_866
N1 N2 B2 123.4(2) . 3_866
C2 C1 B2 116.0(2) . .
C2 C1 H1A 108.3 . .
B2 C1 H1A 108.3 . .
C2 C1 H1B 108.3 . .
B2 C1 H1B 108.3 . .
H1A C1 H1B 107.4 . .
C1 C2 C3 115.1(3) . .
C1 C2 H2A 108.5 . .
C3 C2 H2A 108.5 . .
C1 C2 H2B 108.5 . .
C3 C2 H2B 108.5 . .
H2A C2 H2B 107.5 . .
C4 C3 C2 114.5(3) . .
C4 C3 H3A 108.6 . .
C2 C3 H3A 108.6 . .
C4 C3 H3B 108.6 . .
C2 C3 H3B 108.6 . .
H3A C3 H3B 107.6 . .
C3 C4 H4A 109.5 . .
C3 C4 H4B 109.5 . .
H4A C4 H4B 109.5 . .
C3 C4 H4C 109.5 . .
H4A C4 H4C 109.5 . .
H4B C4 H4C 109.5 . .
C6 C5 B2 115.4(2) . .
C6 C5 H5A 108.4 . .
B2 C5 H5A 108.4 . .
C6 C5 H5B 108.4 . .
B2 C5 H5B 108.4 . .
H5A C5 H5B 107.5 . .
C5 C6 C7 114.3(2) . .
C5 C6 H6A 108.7 . .
C7 C6 H6A 108.7 . .
C5 C6 H6B 108.7 . .
C7 C6 H6B 108.7 . .
H6A C6 H6B 107.6 . .
C8 C7 C6 112.3(3) . .
C8 C7 H7A 109.1 . .
C6 C7 H7A 109.1 . .
C8 C7 H7B 109.1 . .
C6 C7 H7B 109.1 . .
H7A C7 H7B 107.9 . .
C7 C8 H8A 109.5 . .
C7 C8 H8B 109.5 . .
H8A C8 H8B 109.5 . .
C7 C8 H8C 109.5 . .
H8A C8 H8C 109.5 . .
H8B C8 H8C 109.5 . .
N2 C9 C11 109.6(2) . .
N2 C9 H9 125.2 . .
C11 C9 H9 125.2 . .
N1 C10 C11 109.6(2) . .
N1 C10 H10 125.2 . .
C11 C10 H10 125.2 . .
C10 C11 C9 104.6(2) . .
C10 C11 C12 128.5(3) . .
C9 C11 C12 126.8(2) . .
C13 C12 C11 176.0(3) . .
C12 C13 C14 178.0(3) . .
C15 C14 C19 118.9(2) . .
C15 C14 C13 120.5(3) . .
C19 C14 C13 120.6(3) . .
C16 C15 C14 120.3(3) . .
C16 C15 H15 119.8 . .
C14 C15 H15 119.8 . .
C15 C16 C17 122.1(3) . .
C15 C16 H16 119.0 . .
C17 C16 H16 119.0 . .
C16 C17 C18 116.6(2) . .
C16 C17 B1 122.5(2) . .
C18 C17 B1 120.9(2) . .
C19 C18 C17 121.9(3) . .
C19 C18 H18 119.0 . .
C17 C18 H18 119.0 . .
C18 C19 C14 120.2(3) . .
C18 C19 H19 119.9 . .
C14 C19 H19 119.9 . .
C25 C20 C21 117.5(3) . .
C25 C20 B1 121.3(2) . .
C21 C20 B1 121.0(2) . .
C22 C21 C20 120.4(3) . .
C22 C21 C26 117.7(3) . .
C20 C21 C26 121.9(3) . .
C23 C22 C21 122.1(3) . .
C23 C22 H22 118.9 . .
C21 C22 H22 118.9 . .
C22 C23 C24 117.8(3) . .
C22 C23 C27 121.3(3) . .
C24 C23 C27 120.8(3) . .
C23 C24 C25 122.0(3) . .
C23 C24 H24 119.0 . .
C25 C24 H24 119.0 . .
C24 C25 C20 120.1(3) . .
C24 C25 C28 118.3(3) . .
C20 C25 C28 121.5(3) . .
C21 C26 H26A 109.5 . .
C21 C26 H26B 109.5 . .
H26A C26 H26B 109.5 . .
C21 C26 H26C 109.5 . .
H26A C26 H26C 109.5 . .
H26B C26 H26C 109.5 . .
C23 C27 H27A 109.5 . .
C23 C27 H27B 109.5 . .
H27A C27 H27B 109.5 . .
C23 C27 H27C 109.5 . .
H27A C27 H27C 109.5 . .
H27B C27 H27C 109.5 . .
C25 C28 H28A 109.5 . .
C25 C28 H28B 109.5 . .
H28A C28 H28B 109.5 . .
C25 C28 H28C 109.5 . .
H28A C28 H28C 109.5 . .
H28B C28 H28C 109.5 . .
C30 C29 C34 117.8(3) . .
C30 C29 B1 121.2(2) . .
C34 C29 B1 120.7(2) . .
C31 C30 C29 120.2(3) . .
C31 C30 C35 118.3(3) . .
C29 C30 C35 121.4(3) . .
C32 C31 C30 122.1(3) . .
C32 C31 H31 119.0 . .
C30 C31 H31 119.0 . .
C33 C32 C31 117.4(3) . .
C33 C32 C36 121.4(3) . .
C31 C32 C36 121.2(3) . .
C34 C33 C32 122.7(3) . .
C34 C33 H33 118.7 . .
C32 C33 H33 118.7 . .
C33 C34 C29 119.8(3) . .
C33 C34 C37 117.8(3) . .
C29 C34 C37 122.4(3) . .
C30 C35 H35A 109.5 . .
C30 C35 H35B 109.5 . .
H35A C35 H35B 109.5 . .
C30 C35 H35C 109.5 . .
H35A C35 H35C 109.5 . .
H35B C35 H35C 109.5 . .
C32 C36 H36A 109.5 . .
C32 C36 H36B 109.5 . .
H36A C36 H36B 109.5 . .
C32 C36 H36C 109.5 . .
H36A C36 H36C 109.5 . .
H36B C36 H36C 109.5 . .
C34 C37 H37A 109.5 . .
C34 C37 H37B 109.5 . .
H37A C37 H37B 109.5 . .
C34 C37 H37C 109.5 . .
H37A C37 H37C 109.5 . .
H37B C37 H37C 109.5 . .
Cl1 C111 Cl2 112.1(2) . .
Cl1 C111 H11A 109.2 . .
Cl2 C111 H11A 109.2 . .
Cl1 C111 H11B 109.2 . .
Cl2 C111 H11B 109.2 . .
H11A C111 H11B 107.9 . .

loop_
_geom_bond_atom_site_label_1
_geom_bond_atom_site_label_2
_geom_bond_distance
_geom_bond_site_symmetry_2
B1 C17 1.566(4) .
B1 C20 1.573(4) .
B1 C29 1.575(4) .
B2 N1 1.586(4) .
B2 N2 1.590(4) 3_866
B2 C1 1.596(4) .
B2 C5 1.641(4) .
N1 C10 1.335(3) .
N1 N2 1.366(3) .
N2 C9 1.337(3) .
N2 B2 1.590(4) 3_866
C1 C2 1.511(4) .
C1 H1A 0.9900 .
C1 H1B 0.9900 .
C2 C3 1.549(4) .
C2 H2A 0.9900 .
C2 H2B 0.9900 .
C3 C4 1.497(5) .
C3 H3A 0.9900 .
C3 H3B 0.9900 .
C4 H4A 0.9800 .
C4 H4B 0.9800 .
C4 H4C 0.9800 .
C5 C6 1.512(4) .
C5 H5A 0.9900 .
C5 H5B 0.9900 .
C6 C7 1.530(4) .
C6 H6A 0.9900 .
C6 H6B 0.9900 .
C7 C8 1.503(5) .
C7 H7A 0.9900 .
C7 H7B 0.9900 .
C8 H8A 0.9800 .
C8 H8B 0.9800 .
C8 H8C 0.9800 .
C9 C11 1.389(4) .
C9 H9 0.9500 .
C10 C11 1.384(4) .
C10 H10 0.9500 .
C11 C12 1.427(4) .
C12 C13 1.192(4) .
C13 C14 1.435(4) .
C14 C15 1.392(4) .
C14 C19 1.393(4) .
C15 C16 1.377(4) .
C15 H15 0.9500 .
C16 C17 1.402(4) .
C16 H16 0.9500 .
C17 C18 1.402(4) .
C18 C19 1.383(4) .
C18 H18 0.9500 .
C19 H19 0.9500 .
C20 C25 1.415(4) .
C20 C21 1.416(4) .
C21 C22 1.390(4) .
C21 C26 1.517(4) .
C22 C23 1.378(5) .
C22 H22 0.9500 .
C23 C24 1.391(5) .
C23 C27 1.512(4) .
C24 C25 1.392(4) .
C24 H24 0.9500 .
C25 C28 1.511(4) .
C26 H26A 0.9800 .
C26 H26B 0.9800 .
C26 H26C 0.9800 .
C27 H27A 0.9800 .
C27 H27B 0.9800 .
C27 H27C 0.9800 .
C28 H28A 0.9800 .
C28 H28B 0.9800 .
C28 H28C 0.9800 .
C29 C30 1.406(4) .
C29 C34 1.420(4) .
C30 C31 1.393(4) .
C30 C35 1.512(4) .
C31 C32 1.389(4) .
C31 H31 0.9500 .
C32 C33 1.385(4) .
C32 C36 1.499(4) .
C33 C34 1.384(4) .
C33 H33 0.9500 .
C34 C37 1.518(4) .
C35 H35A 0.9800 .
C35 H35B 0.9800 .
C35 H35C 0.9800 .
C36 H36A 0.9800 .
C36 H36B 0.9800 .
C36 H36C 0.9800 .
C37 H37A 0.9800 .
C37 H37B 0.9800 .
C37 H37C 0.9800 .
C111 Cl1 1.739(5) .
C111 Cl2 1.751(5) .
C111 H11A 0.9900 .
C111 H11B 0.9900 .

loop_
_geom_torsion_atom_site_label_1
_geom_torsion_atom_site_label_2
_geom_torsion_atom_site_label_3
_geom_torsion_atom_site_label_4
_geom_torsion
_geom_torsion_site_symmetry_1
_geom_torsion_site_symmetry_4
N2 B2 N1 C10 -172.8(2) 3_866 .
C1 B2 N1 C10 -53.3(3) . .
C5 B2 N1 C10 73.6(3) . .
N2 B2 N1 N2 31.6(3) 3_866 .
C1 B2 N1 N2 151.1(2) . .
C5 B2 N1 N2 -82.0(3) . .
C10 N1 N2 C9 0.4(3) . .
B2 N1 N2 C9 159.5(2) . .
C10 N1 N2 B2 163.6(2) . 3_866
B2 N1 N2 B2 -37.4(4) . 3_866
N1 B2 C1 C2 -53.8(3) . .
N2 B2 C1 C2 61.9(3) 3_866 .
C5 B2 C1 C2 -174.3(2) . .
B2 C1 C2 C3 -176.2(3) . .
C1 C2 C3 C4 -62.0(4) . .
N1 B2 C5 C6 -176.7(2) . .
N2 B2 C5 C6 71.7(3) 3_866 .
C1 B2 C5 C6 -53.7(3) . .
B2 C5 C6 C7 -179.4(2) . .
C5 C6 C7 C8 -175.3(3) . .
N1 N2 C9 C11 -0.4(3) . .
B2 N2 C9 C11 -162.9(2) 3_866 .
N2 N1 C10 C11 -0.3(3) . .
B2 N1 C10 C11 -158.9(3) . .
N1 C10 C11 C9 0.1(3) . .
N1 C10 C11 C12 178.9(3) . .
N2 C9 C11 C10 0.2(3) . .
N2 C9 C11 C12 -178.7(3) . .
C10 C11 C12 C13 -153(4) . .
C9 C11 C12 C13 26(4) . .
C11 C12 C13 C14 -38(13) . .
C12 C13 C14 C15 59(10) . .
C12 C13 C14 C19 -121(10) . .
C19 C14 C15 C16 0.1(4) . .
C13 C14 C15 C16 -179.3(3) . .
C14 C15 C16 C17 1.7(5) . .
C15 C16 C17 C18 -1.7(4) . .
C15 C16 C17 B1 178.3(3) . .
C20 B1 C17 C16 20.6(4) . .
C29 B1 C17 C16 -159.1(3) . .
C20 B1 C17 C18 -159.5(3) . .
C29 B1 C17 C18 20.9(4) . .
C16 C17 C18 C19 -0.2(4) . .
B1 C17 C18 C19 179.9(3) . .
C17 C18 C19 C14 2.0(4) . .
C15 C14 C19 C18 -1.9(4) . .
C13 C14 C19 C18 177.5(3) . .
C17 B1 C20 C25 -120.9(3) . .
C29 B1 C20 C25 58.7(4) . .
C17 B1 C20 C21 53.5(4) . .
C29 B1 C20 C21 -126.9(3) . .
C25 C20 C21 C22 2.4(4) . .
B1 C20 C21 C22 -172.2(3) . .
C25 C20 C21 C26 -174.4(3) . .
B1 C20 C21 C26 11.0(4) . .
C20 C21 C22 C23 -0.2(5) . .
C26 C21 C22 C23 176.7(3) . .
C21 C22 C23 C24 -1.6(4) . .
C21 C22 C23 C27 177.8(3) . .
C22 C23 C24 C25 1.1(4) . .
C27 C23 C24 C25 -178.3(3) . .
C23 C24 C25 C20 1.1(4) . .
C23 C24 C25 C28 178.7(3) . .
C21 C20 C25 C24 -2.9(4) . .
B1 C20 C25 C24 171.7(3) . .
C21 C20 C25 C28 179.7(3) . .
B1 C20 C25 C28 -5.8(4) . .
C17 B1 C29 C30 -118.8(3) . .
C20 B1 C29 C30 61.6(4) . .
C17 B1 C29 C34 56.1(4) . .
C20 B1 C29 C34 -123.5(3) . .
C34 C29 C30 C31 -1.5(4) . .
B1 C29 C30 C31 173.5(3) . .
C34 C29 C30 C35 -177.5(3) . .
B1 C29 C30 C35 -2.5(4) . .
C29 C30 C31 C32 1.2(4) . .
C35 C30 C31 C32 177.3(3) . .
C30 C31 C32 C33 -0.3(4) . .
C30 C31 C32 C36 179.4(3) . .
C31 C32 C33 C34 -0.2(4) . .
C36 C32 C33 C34 -179.9(3) . .
C32 C33 C34 C29 -0.2(4) . .
C32 C33 C34 C37 178.1(3) . .
C30 C29 C34 C33 1.1(4) . .
B1 C29 C34 C33 -174.0(3) . .
C30 C29 C34 C37 -177.1(3) . .
B1 C29 C34 C37 7.8(4) . .
